data_7712292
loop_
_publ_author_name
'Hay, Moya A.'
'Gable, Robert W.'
'Boskovic, Colette'

_publ_section_title
;
 Modulating the electronic properties of divalent lanthanoid complexes
 with subtle ligand tuning
;
_journal_name_full 'Dalton Transactions'
_journal_paper_doi 10.1039/D2DT03782C
_journal_year 2023
_chemical_formula_moiety '1.799(C22.229 H23.34 Eu0.556 N4.446), 2(C24 H20 B)'
_chemical_formula_sum 'C88 H82 B2 Eu N8'
_chemical_formula_weight 1425.19
_space_group_crystal_system triclinic
_space_group_IT_number 2
_space_group_name_Hall '-P 1'
_space_group_name_H-M_alt 'P -1'
_atom_sites_solution_hydrogens geom
_atom_sites_solution_primary dual
_audit_creation_date 2023-02-09
_audit_creation_method
;
Olex2 1.5
(compiled 2022.04.07 svn.rca3783a0 for OlexSys, GUI svn.r6498)
;
_audit_update_record
;
2023-02-11 deposited with the CCDC.	2023-02-14 downloaded from the CCDC.
;
_cell_angle_alpha 102.9670(10)
_cell_angle_beta 111.4020(10)
_cell_angle_gamma 108.5710(10)
_cell_formula_units_Z 1
_cell_length_a 11.0546(2)
_cell_length_b 13.4390(2)
_cell_length_c 14.6816(2)
_cell_measurement_reflns_used 14053
_cell_measurement_temperature 100.00(10)
_cell_measurement_theta_max 76.9190
_cell_measurement_theta_min 3.4620
_cell_volume 1775.86(6)
_computing_cell_refinement 'CrysAlisPro 1.171.40.53 (Rigaku OD, 2019)'
_computing_data_collection 'CrysAlisPro 1.171.40.53 (Rigaku OD, 2019)'
_computing_data_reduction 'CrysAlisPro 1.171.40.53 (Rigaku OD, 2019)'
_computing_molecular_graphics 'Olex2 1.5 (Dolomanov et al., 2009)'
_computing_publication_material 'Olex2 1.5 (Dolomanov et al., 2009)'
_computing_structure_refinement 'SHELXL 2018/3 (Sheldrick, 2015)'
_computing_structure_solution 'SHELXT 2018/2 (Sheldrick, 2018)'
_diffrn_ambient_temperature 100.15
_diffrn_detector_area_resol_mean 10.0000
_diffrn_detector_type HyPix
_diffrn_measured_fraction_theta_full 0.998
_diffrn_measured_fraction_theta_max 0.962
_diffrn_measurement_details
;
List of Runs (angles in degrees, time in seconds):

  # Type    Start    End  Width  t~exp~   \w     \q     \k     \f   Frames
#--------------------------------------------------------------------------
  1  \w    -53.00  -7.00   0.50    0.42    --  -48.20  75.00 -38.00   92
  2  \w    -18.00  27.00   0.50    0.42    --  -48.20  19.00-120.00   90
  3  \w    -43.00 -14.00   0.50    1.67    --  -86.25  37.00-120.00   58
  4  \w    -44.00 -15.00   0.50    1.67    --  -86.25  37.00-180.00   58
  5  \w    -78.00 -14.00   0.50    0.42    --  -48.20 125.00 -60.00  128
  6  \w    -65.00 -16.00   0.50    1.67    --  -86.25  75.00 -38.00   98
  7  \w    -44.00 -13.00   0.50    1.67    --  -86.25  37.00 -30.00   62
  8  \w    -43.00 -14.00   0.50    1.67    --  -86.25  37.00  30.00   58
  9  \w    -44.00 -19.00   0.50    1.67    --  -86.25  37.00  60.00   50
 10  \w   -109.00 -74.00   0.50    1.67    --  -86.25 -55.00 -95.84   70
 11  \w   -119.00 -62.00   0.50    0.42    --  -48.20 -75.00-165.00  114
 12  \w   -128.00-102.00   0.50    1.67    --  -86.25 -75.00-165.00   52
 13  \w   -152.00-116.00   0.50    1.67    --  -86.25 -55.00 -95.84   72
 14  \w   -154.00-102.00   0.50    1.67    --  -86.25 -77.00 -60.00  104
 15  \w   -117.00 -87.00   0.50    0.42    --  -48.20-125.00   0.00   60
 16  \w    -19.00  70.00   0.50    0.42    --   48.20 -75.00-165.00  178
 17  \w     58.00  88.00   0.50    1.67    --  107.74 -75.00-165.00   60
 18  \w     51.00 104.00   0.50    1.67    --  107.74 -99.00-150.00  106
 19  \w     70.00 102.00   0.50    1.67    --  107.74 -99.00 -60.00   64
 20  \w     36.00  97.00   0.50    1.67    --  107.74 -99.00-180.00  122
 21  \w     38.00 105.00   0.50    1.67    --  107.74 -99.00 -90.00  134
 22  \w     37.00 104.00   0.50    1.67    --  107.74 -99.00 -30.00  134
 23  \w     58.00 106.00   0.50    1.67    --  107.74 -99.00  60.00   96
 24  \w     80.00 106.00   0.50    1.67    --  107.74 -99.00 120.00   52
 25  \w     37.00  66.00   0.50    1.67    --  107.74 -99.00 120.00   58
 26  \w     41.00 109.00   0.50    1.67    --  107.74-125.00  90.00  136
 27  \w     36.00  61.00   0.50    1.67    --  107.74 -57.00 -30.00   50
 28  \w     37.00  62.00   0.50    1.67    --  107.74 -57.00   0.00   50
 29  \w     36.00  61.00   0.50    1.67    --  107.74 -57.00  60.00   50
 30  \w     36.00  87.00   0.50    1.67    --  107.74-125.00  60.00  102
 31  \w     37.00  62.00   0.50    1.67    --  107.74 -57.00 150.00   50
 32  \w     99.00 149.00   0.50    1.67    --  107.74  37.00  90.00  100
 33  \w     91.00 172.00   0.50    1.67    --  107.74  75.00 -38.00  162
 34  \w    138.00 163.00   0.50    1.67    --  107.74  77.00 -90.00   50
 35  \w     95.00 177.00   0.50    1.67    --  107.74  37.00 -60.00  164
 36  \w     96.00 177.00   0.50    1.67    --  107.74  19.00-120.00  162
 37  \w     96.00 177.00   0.50    1.67    --  107.74 125.00-120.00  162
 38  \w     36.00  61.00   0.50    1.67    --  107.74 -57.00-150.00   50
 39  \w     26.00  91.00   0.50    0.42    --   48.20  75.00 -38.00  130
;
_diffrn_measurement_device 'four-circle diffractometer'
_diffrn_measurement_device_type 'XtaLAB Synergy, Dualflex, HyPix'
_diffrn_measurement_method '\w scans'
_diffrn_radiation_type CuK\a
_diffrn_radiation_wavelength 1.54184
_diffrn_reflns_av_R_equivalents 0.0478
_diffrn_reflns_av_unetI/netI 0.0424
_diffrn_reflns_Laue_measured_fraction_full 0.998
_diffrn_reflns_Laue_measured_fraction_max 0.962
_diffrn_reflns_limit_h_max 12
_diffrn_reflns_limit_h_min -13
_diffrn_reflns_limit_k_max 16
_diffrn_reflns_limit_k_min -16
_diffrn_reflns_limit_l_max 18
_diffrn_reflns_limit_l_min -17
_diffrn_reflns_number 22958
_diffrn_reflns_point_group_measured_fraction_full 0.998
_diffrn_reflns_point_group_measured_fraction_max 0.962
_diffrn_reflns_theta_full 67.684
_diffrn_reflns_theta_max 77.132
_diffrn_reflns_theta_min 3.505
_exptl_absorpt_coefficient_mu 6.725
_exptl_absorpt_correction_T_max 1.000
_exptl_absorpt_correction_T_min 0.374
_exptl_absorpt_correction_type gaussian
_exptl_absorpt_process_details
;
CrysAlisPro 1.171.40.53 (Rigaku Oxford Diffraction, 2019)
Numerical absorption correction based on gaussian integration over
			a multifaceted crystal model
Empirical absorption correction using spherical harmonics,
 implemented in SCALE3 ABSPACK scaling algorithm.
;
_exptl_crystal_colour orange
_exptl_crystal_colour_primary orange
_exptl_crystal_density_diffrn 1.333
_exptl_crystal_description block
_exptl_crystal_F_000 739
_exptl_crystal_size_max 0.151
_exptl_crystal_size_mid 0.116
_exptl_crystal_size_min 0.033
_refine_diff_density_max 0.562
_refine_diff_density_min -0.731
_refine_diff_density_rms 0.054
_refine_ls_extinction_method none
_refine_ls_goodness_of_fit_ref 1.060
_refine_ls_hydrogen_treatment constr
_refine_ls_matrix_type full
_refine_ls_number_parameters 639
_refine_ls_number_reflns 7238
_refine_ls_number_restraints 196
_refine_ls_restrained_S_all 1.058
_refine_ls_R_factor_all 0.0435
_refine_ls_R_factor_gt 0.0429
_refine_ls_shift/su_max 0.000
_refine_ls_shift/su_mean 0.000
_refine_ls_structure_factor_coef Fsqd
_refine_ls_weighting_details 'w=1/[\s^2^(Fo^2^)+(0.0480P)^2^+1.3223P] where P=(Fo^2^+2Fc^2^)/3'
_refine_ls_weighting_scheme calc
_refine_ls_wR_factor_gt 0.1069
_refine_ls_wR_factor_ref 0.1077
_reflns_Friedel_coverage 0.000
_reflns_number_gt 7138
_reflns_number_total 7238
_reflns_threshold_expression 'I > 2\s(I)'
_cod_data_source_file d2dt03782c2.cif
_cod_data_source_block 2_eu
_cod_original_cell_volume 1775.86(5)
_cod_database_code 7712292
_shelx_shelxl_version_number 2018/3
_shelx_space_group_comment
;
The symmetry employed for this shelxl refinement is uniquely defined
by the following loop, which should always be used as a source of
symmetry information in preference to the above space-group names.
They are only intended as comments.
;
_olex2_refinement_description
;
1. Fixed Uiso
 At 1.2 times of:
  All C(H) groups, All C(H,H) groups
 At 1.5 times of:
  All C(H,H,H) groups
2. Shared sites
{Eu1, Eu1A}
3. Restrained planarity
 C1, C2, C3, C4, C5, C6, C7, N2
 with sigma of 0.1
 C1A, C2A, C3A, C4A, C5A, C6A, C7A, N2A
 with sigma of 0.1
 C8, C9, C10, C11, C12, C13, C14, N3
 with sigma of 0.1
 C8A, C9A, C10A, C11A, C12A, C13A, C14A, N3A
 with sigma of 0.1
 C15, C16, C17, C18, C19, C20, C21, N4
 with sigma of 0.1
 C15A, C16A, C17A, C18A, C19A, C20A, C21A, N4A
 with sigma of 0.1
4. Uiso/Uaniso restraints and constraints
N1 \\sim N1A: within 2A with sigma of 0.01 and sigma for terminal atoms of 0.02
within 2A
C8 \\sim C8A: within 2A with sigma of 0.01 and sigma for terminal atoms of 0.02
within 2A
C15 \\sim C15A: within 2A with sigma of 0.01 and sigma for terminal atoms of
0.02 within 2A
Uanis(Eu1) = Uanis(Eu1A)
Uanis(C1) = Uanis(C1A)
Uanis(C2) = Uanis(C2A)
Uanis(C3) = Uanis(C3A)
Uanis(C4) = Uanis(C4A)
Uanis(C5) = Uanis(C5A)
Uanis(C6) = Uanis(C6A)
Uanis(C7) = Uanis(C7A)
Uanis(N2) = Uanis(N2A)
Uanis(C9) = Uanis(C9A)
Uanis(C10) = Uanis(C10A)
Uanis(C11) = Uanis(C11A)
Uanis(C12) = Uanis(C12A)
Uanis(C13) = Uanis(C13A)
Uanis(C14) = Uanis(C14A)
Uanis(N3) = Uanis(N3A)
Uanis(C16) = Uanis(C16A)
Uanis(C17) = Uanis(C17A)
Uanis(C18) = Uanis(C18A)
Uanis(C19) = Uanis(C19A)
Uanis(C20) = Uanis(C20A)
Uanis(C21) = Uanis(C21A)
Uanis(N4) = Uanis(N4A)
Uanis(C22) = Uanis(C22A)
Uanis(C23) = Uanis(C23A)
Uanis(C24) = Uanis(C24A)
Uanis(C25) = Uanis(C25A)
Uanis(C26) = Uanis(C26A)
Uanis(C27) = Uanis(C27A)
Uanis(C28) = Uanis(C28A)
Uanis(C29) = Uanis(C29A)
Uanis(C30) = Uanis(C30A)
Uanis(C31) = Uanis(C31A)
Uanis(C32) = Uanis(C32A)
Uanis(C33) = Uanis(C33A)
Uanis(C34) = Uanis(C34A)
Uanis(C35) = Uanis(C35A)
Uanis(C36) = Uanis(C36A)
Uanis(C37) = Uanis(C37A)
Uanis(C38) = Uanis(C38A)
Uanis(C39) = Uanis(C39A)
Uanis(C40) = Uanis(C40A)
Uanis(C41) = Uanis(C41A)
Uanis(C42) = Uanis(C42A)
Uanis(C43) = Uanis(C43A)
Uanis(C44) = Uanis(C44A)
Uanis(C45) = Uanis(C45A)
5. Same fragment restrains
{Eu1, N1, N2, N3, N4, C1, C2, C3, C4, C5, C6, C7, C8, C9, C10, C11, C12, C13,
C14, C15, C16, C17, C18, C19, C20, C21} sigma for 1-2: 0.015, 1-3: 0.03
as in
{Eu1A, N1A, N2A, N3A, N4A, C1A, C2A, C3A, C4A, C5A, C6A, C7A, C8A, C9A, C10A,
C11A, C12A, C13A, C14A, C15A, C16A, C17A, C18A, C19A, C20A, C21A}
{C22, C23, C24, C25, C26, C27, C28, C29, C30, C31, C32, C33, C34, C35, C36,
C37, C38, C39, C40, C41, C42, C43, C44, C45, B1} sigma for 1-2: 0.02, 1-3: 0.04
as in
{C22A, C23A, C24A, C25A, C26A, C27A, C28A, C29A, C30A, C31A, C32A, C33A, C34A,
C35A, C36A, C37A, C38A, C39A, C40A, C41A, C42A, C43A, C44A, C45A, B1A}
6. Others
 Sof(N1A)=Sof(N2A)=Sof(N3A)=Sof(N4A)=Sof(C1A)=Sof(H1AA)=Sof(H1AB)=Sof(C2A)=
 Sof(C3A)=Sof(H3A)=Sof(C4A)=Sof(H4A)=Sof(C5A)=Sof(H5A)=Sof(C6A)=Sof(C8A)=
 Sof(H8AA)=Sof(H8AB)=Sof(C9A)=Sof(C10A)=Sof(H10A)=Sof(C11A)=Sof(H11A)=Sof(C12A)=
 Sof(H12A)=Sof(C13A)=Sof(C15A)=Sof(H15C)=Sof(H15D)=Sof(C16A)=Sof(C17A)=
 Sof(H17A)=Sof(C18A)=Sof(H18A)=Sof(C19A)=Sof(H19A)=Sof(C20A)=1-FVAR(1)
 Sof(C7A)=Sof(H7AA)=Sof(H7AB)=Sof(H7AC)=Sof(C14A)=Sof(H14D)=Sof(H14E)=
 Sof(H14F)=Sof(C21A)=Sof(H21D)=Sof(H21E)=Sof(H21F)=0.66667*(1-FVAR(2))
 Sof(Eu1A)=0.5*(1-FVAR(2))
 Sof(Eu1)=0.5*FVAR(2)
 Sof(C21)=0.66666*FVAR(2)
 Sof(C7)=Sof(H7A)=Sof(H7B)=Sof(H7C)=Sof(C14)=Sof(H14A)=Sof(H14B)=Sof(H14C)=
 Sof(H21A)=Sof(H21B)=Sof(H21C)=0.66667*FVAR(2)
 Sof(N1)=Sof(N2)=Sof(N3)=Sof(N4)=Sof(C1)=Sof(H1A)=Sof(H1B)=Sof(C2)=Sof(C3)=
 Sof(H3)=Sof(C4)=Sof(H4)=Sof(C5)=Sof(H5)=Sof(C6)=Sof(C8)=Sof(H8A)=Sof(H8B)=
 Sof(C9)=Sof(C10)=Sof(H10)=Sof(C11)=Sof(H11)=Sof(C12)=Sof(H12)=Sof(C13)=
 Sof(C15)=Sof(H15A)=Sof(H15B)=Sof(C16)=Sof(C17)=Sof(H17)=Sof(C18)=Sof(H18)=
 Sof(C19)=Sof(H19)=Sof(C20)=FVAR(1)
 Sof(C22A)=Sof(C23A)=Sof(H23A)=Sof(C24A)=Sof(H24A)=Sof(C25A)=Sof(H25A)=
 Sof(C26A)=Sof(H26A)=Sof(C27A)=Sof(H27A)=Sof(C28A)=Sof(C29A)=Sof(H29A)=
 Sof(C30A)=Sof(H30A)=Sof(C31A)=Sof(H31A)=Sof(C32A)=Sof(H32A)=Sof(C33A)=
 Sof(H33A)=Sof(C34A)=Sof(C35A)=Sof(H35A)=Sof(C36A)=Sof(H36A)=Sof(C37A)=
 Sof(H37A)=Sof(C38A)=Sof(H38A)=Sof(C39A)=Sof(H39A)=Sof(C40A)=Sof(C41A)=
 Sof(H41A)=Sof(C42A)=Sof(H42A)=Sof(C43A)=Sof(H43A)=Sof(C44A)=Sof(H44A)=
 Sof(C45A)=Sof(H45A)=Sof(B1A)=1-FVAR(2)
 Sof(C22)=Sof(C23)=Sof(H23)=Sof(C24)=Sof(H24)=Sof(C25)=Sof(H25)=Sof(C26)=
 Sof(H26)=Sof(C27)=Sof(H27)=Sof(C28)=Sof(C29)=Sof(H29)=Sof(C30)=Sof(H30)=
 Sof(C31)=Sof(H31)=Sof(C32)=Sof(H32)=Sof(C33)=Sof(H33)=Sof(C34)=Sof(C35)=
 Sof(H35)=Sof(C36)=Sof(H36)=Sof(C37)=Sof(H37)=Sof(C38)=Sof(H38)=Sof(C39)=
 Sof(H39)=Sof(C40)=Sof(C41)=Sof(H41)=Sof(C42)=Sof(H42)=Sof(C43)=Sof(H43)=
 Sof(C44)=Sof(H44)=Sof(C45)=Sof(H45)=Sof(B1)=FVAR(2)
7.a Secondary CH2 refined with riding coordinates:
 C1(H1A,H1B), C8(H8A,H8B), C15(H15A,H15B), C1A(H1AA,H1AB), C8A(H8AA,H8AB),
 C15A(H15C,H15D)
7.b Aromatic/amide H refined with riding coordinates:
 C3(H3), C4(H4), C5(H5), C10(H10), C11(H11), C12(H12), C17(H17), C18(H18),
 C19(H19), C3A(H3A), C4A(H4A), C5A(H5A), C10A(H10A), C11A(H11A), C12A(H12A),
 C17A(H17A), C18A(H18A), C19A(H19A), C23(H23), C24(H24), C25(H25), C26(H26),
 C27(H27), C29(H29), C30(H30), C31(H31), C32(H32), C33(H33), C35(H35), C36(H36),
  C37(H37), C38(H38), C39(H39), C41(H41), C42(H42), C43(H43), C44(H44),
 C45(H45), C23A(H23A), C24A(H24A), C25A(H25A), C26A(H26A), C27A(H27A),
 C29A(H29A), C30A(H30A), C31A(H31A), C32A(H32A), C33A(H33A), C35A(H35A),
 C36A(H36A), C37A(H37A), C38A(H38A), C39A(H39A), C41A(H41A), C42A(H42A),
 C43A(H43A), C44A(H44A), C45A(H45A)
7.c Idealised Me refined as rotating group:
 C7(H7A,H7B,H7C), C14(H14A,H14B,H14C), C21(H21A,H21B,H21C), C7A(H7AA,H7AB,
 H7AC), C14A(H14D,H14E,H14F), C21A(H21D,H21E,H21F)
;
_olex2_submission_special_instructions 'No special instructions were received'
_oxdiff_exptl_absorpt_empirical_details
;
Empirical correction (ABSPACK) includes:
- Absorption correction using spherical harmonics
- Frame scaling
;

loop_
_space_group_symop_operation_xyz
'x, y, z'
'-x, -y, -z'

loop_
_atom_site_label
_atom_site_type_symbol
_atom_site_fract_x
_atom_site_fract_y
_atom_site_fract_z
_atom_site_U_iso_or_equiv
_atom_site_adp_type
_atom_site_occupancy
_atom_site_site_symmetry_order
_atom_site_calc_flag
_atom_site_refinement_flags_posn
_atom_site_refinement_flags_adp
_atom_site_refinement_flags_occupancy
_atom_site_disorder_assembly
_atom_site_disorder_group
Eu1 Eu 0.500000 0.500000 0.500000 0.04402(9) Uani 0.556(3) 2 d DS . P A 1
N1 N 0.6363(8) 0.7271(6) 0.6185(6) 0.056(3) Uani 0.556(3) 1 d D U P A 1
N2 N 0.7822(6) 0.5840(5) 0.6586(4) 0.0508(16) Uani 0.556(3) 1 d D . P A 1
N3 N 0.5331(11) 0.6382(7) 0.3904(6) 0.067(2) Uani 0.556(3) 1 d D . P A 1
N4 N 0.3688(10) 0.5845(8) 0.6073(10) 0.070(3) Uani 0.556(3) 1 d D . P A 1
C1 C 0.7923(7) 0.7667(6) 0.6588(6) 0.0683(14) Uani 0.556(3) 1 d D . P A 1
H1A H 0.842857 0.846964 0.709153 0.082 Uiso 0.556(3) 1 calc R U P A 1
H1B H 0.814319 0.763839 0.598924 0.082 Uiso 0.556(3) 1 calc R U P A 1
C2 C 0.8499(6) 0.6971(5) 0.7138(5) 0.0551(13) Uani 0.556(3) 1 d D . P A 1
C3 C 0.9655(11) 0.7487(11) 0.8146(8) 0.071(3) Uani 0.556(3) 1 d D . P A 1
H3 H 1.008979 0.828879 0.851210 0.085 Uiso 0.556(3) 1 calc R U P A 1
C4 C 1.0173(18) 0.6833(14) 0.8614(14) 0.070(3) Uani 0.556(3) 1 d D . P A 1
H4 H 1.094882 0.717049 0.931721 0.083 Uiso 0.556(3) 1 calc R U P A 1
C5 C 0.9556(11) 0.5690(13) 0.8056(8) 0.059(2) Uani 0.556(3) 1 d D . P A 1
H5 H 0.998245 0.523917 0.832823 0.071 Uiso 0.556(3) 1 calc R U P A 1
C6 C 0.8308(15) 0.5187(10) 0.7093(11) 0.048(3) Uani 0.556(3) 1 d D . P A 1
C7 C 0.779(2) 0.4007(11) 0.6549(14) 0.054(4) Uani 0.370(2) 1 d D . P A 1
H7A H 0.674459 0.362224 0.630389 0.081 Uiso 0.370(2) 1 calc R U P A 1
H7B H 0.828755 0.370102 0.702740 0.081 Uiso 0.370(2) 1 calc R U P A 1
H7C H 0.796975 0.388102 0.593726 0.081 Uiso 0.370(2) 1 calc R U P A 1
C8 C 0.5858(8) 0.7849(6) 0.5473(7) 0.080(2) Uani 0.556(3) 1 d D U P A 1
H8A H 0.647536 0.867978 0.585418 0.096 Uiso 0.556(3) 1 calc R U P A 1
H8B H 0.485673 0.770893 0.532308 0.096 Uiso 0.556(3) 1 calc R U P A 1
C9 C 0.5878(7) 0.7483(7) 0.4442(7) 0.0736(17) Uani 0.556(3) 1 d D . P A 1
C10 C 0.651(2) 0.8291(12) 0.4092(13) 0.134(4) Uani 0.556(3) 1 d D . P A 1
H10 H 0.695221 0.908206 0.451039 0.160 Uiso 0.556(3) 1 calc R U P A 1
C11 C 0.6481(15) 0.7906(16) 0.3112(13) 0.100(4) Uani 0.556(3) 1 d D . P A 1
H11 H 0.698378 0.842711 0.288525 0.121 Uiso 0.556(3) 1 calc R U P A 1
C12 C 0.5738(19) 0.6799(17) 0.2501(12) 0.101(4) Uani 0.556(3) 1 d D . P A 1
H12 H 0.553293 0.654517 0.177959 0.121 Uiso 0.556(3) 1 calc R U P A 1
C13 C 0.527(4) 0.6024(12) 0.2915(10) 0.085(4) Uani 0.556(3) 1 d D . P A 1
C14 C 0.459(3) 0.4870(16) 0.2253(15) 0.082(5) Uani 0.370(2) 1 d D . P A 1
H14A H 0.531253 0.457468 0.236017 0.123 Uiso 0.370(2) 1 calc R U P A 1
H14B H 0.412144 0.478367 0.151119 0.123 Uiso 0.370(2) 1 calc R U P A 1
H14C H 0.385805 0.444399 0.242340 0.123 Uiso 0.370(2) 1 calc R U P A 1
C15 C 0.6040(8) 0.7501(7) 0.7054(6) 0.081(2) Uani 0.556(3) 1 d D U P A 1
H15A H 0.635815 0.833086 0.736722 0.097 Uiso 0.556(3) 1 calc R U P A 1
H15B H 0.662718 0.729720 0.760391 0.097 Uiso 0.556(3) 1 calc R U P A 1
C16 C 0.4497(8) 0.6906(7) 0.6800(5) 0.0704(19) Uani 0.556(3) 1 d D . P A 1
C17 C 0.391(2) 0.7494(14) 0.7289(15) 0.104(3) Uani 0.556(3) 1 d D . P A 1
H17 H 0.449339 0.826931 0.775987 0.125 Uiso 0.556(3) 1 calc R U P A 1
C18 C 0.252(2) 0.6962(18) 0.7095(18) 0.109(5) Uani 0.556(3) 1 d D . P A 1
H18 H 0.210991 0.736583 0.740214 0.131 Uiso 0.556(3) 1 calc R U P A 1
C19 C 0.1727(16) 0.5834(17) 0.6448(13) 0.098(4) Uani 0.556(3) 1 d D . P A 1
H19 H 0.080404 0.541710 0.638023 0.118 Uiso 0.556(3) 1 calc R U P A 1
C20 C 0.228(2) 0.5298(13) 0.589(2) 0.083(4) Uani 0.556(3) 1 d D . P A 1
C21 C 0.145(2) 0.4151(13) 0.527(2) 0.069(6) Uani 0.370(2) 1 d D . P A 1
H21A H 0.207142 0.376074 0.536255 0.104 Uiso 0.370(2) 1 calc R U P A 1
H21B H 0.097329 0.404446 0.451950 0.104 Uiso 0.370(2) 1 calc R U P A 1
H21C H 0.071310 0.383271 0.547672 0.104 Uiso 0.370(2) 1 calc R U P A 1
Eu1A Eu 0.500000 0.500000 0.500000 0.04402(9) Uani 0.444(3) 2 d DS . P A 2
N1A N 0.6333(10) 0.7277(7) 0.6254(7) 0.061(5) Uani 0.444(3) 1 d D U P A 2
N2A N 0.7579(8) 0.5791(7) 0.6838(6) 0.0508(16) Uani 0.444(3) 1 d D . P A 2
N3A N 0.5766(15) 0.6478(8) 0.4066(8) 0.067(2) Uani 0.444(3) 1 d D . P A 2
N4A N 0.3517(13) 0.5955(10) 0.5874(13) 0.070(3) Uani 0.444(3) 1 d D . P A 2
C1A C 0.7260(9) 0.7516(7) 0.7360(6) 0.0683(14) Uani 0.444(3) 1 d D . P A 2
H1AA H 0.664377 0.733059 0.770324 0.082 Uiso 0.444(3) 1 calc R U P A 2
H1AB H 0.791428 0.834156 0.772520 0.082 Uiso 0.444(3) 1 calc R U P A 2
C2A C 0.8168(8) 0.6872(6) 0.7516(5) 0.0551(13) Uani 0.444(3) 1 d D . P A 2
C3A C 0.9552(14) 0.7405(14) 0.8355(11) 0.071(3) Uani 0.444(3) 1 d D . P A 2
H3A H 0.994945 0.817839 0.880866 0.085 Uiso 0.444(3) 1 calc R U P A 2
C4A C 1.035(2) 0.6800(18) 0.8522(18) 0.070(3) Uani 0.444(3) 1 d D . P A 2
H4A H 1.130921 0.715371 0.908583 0.083 Uiso 0.444(3) 1 calc R U P A 2
C5A C 0.9738(15) 0.5687(17) 0.7871(11) 0.059(2) Uani 0.444(3) 1 d D . P A 2
H5A H 1.020903 0.522584 0.804887 0.071 Uiso 0.444(3) 1 calc R U P A 2
C6A C 0.8439(19) 0.5226(13) 0.6953(15) 0.048(3) Uani 0.444(3) 1 d D . P A 2
C7A C 0.788(3) 0.4059(14) 0.6335(18) 0.054(4) Uani 0.296(2) 1 d D . P A 2
H7AA H 0.867274 0.383261 0.650287 0.081 Uiso 0.296(2) 1 calc R U P A 2
H7AB H 0.743528 0.392941 0.558106 0.081 Uiso 0.296(2) 1 calc R U P A 2
H7AC H 0.715605 0.360522 0.649424 0.081 Uiso 0.296(2) 1 calc R U P A 2
C8A C 0.7298(9) 0.7889(7) 0.5869(7) 0.072(2) Uani 0.444(3) 1 d D U P A 2
H8AA H 0.816253 0.774243 0.609406 0.087 Uiso 0.444(3) 1 calc R U P A 2
H8AB H 0.763190 0.871673 0.621602 0.087 Uiso 0.444(3) 1 calc R U P A 2
C9A C 0.6612(9) 0.7562(9) 0.4689(8) 0.0736(17) Uani 0.444(3) 1 d D . P A 2
C10A C 0.682(3) 0.8409(15) 0.4274(17) 0.134(4) Uani 0.444(3) 1 d D . P A 2
H10A H 0.737655 0.919149 0.472901 0.160 Uiso 0.444(3) 1 calc R U P A 2
C11A C 0.618(2) 0.807(2) 0.3173(16) 0.100(4) Uani 0.444(3) 1 d D . P A 2
H11A H 0.623680 0.862663 0.286754 0.121 Uiso 0.444(3) 1 calc R U P A 2
C12A C 0.551(3) 0.697(2) 0.2552(15) 0.101(4) Uani 0.444(3) 1 d D . P A 2
H12A H 0.525982 0.673945 0.182269 0.121 Uiso 0.444(3) 1 calc R U P A 2
C13A C 0.516(5) 0.6170(16) 0.2974(12) 0.085(4) Uani 0.444(3) 1 d D . P A 2
C14A C 0.437(4) 0.5033(19) 0.2255(19) 0.082(5) Uani 0.296(2) 1 d D . P A 2
H14D H 0.476446 0.490326 0.176513 0.123 Uiso 0.296(2) 1 calc R U P A 2
H14E H 0.335245 0.486855 0.185420 0.123 Uiso 0.296(2) 1 calc R U P A 2
H14F H 0.443915 0.453122 0.264470 0.123 Uiso 0.296(2) 1 calc R U P A 2
C15A C 0.5322(9) 0.7776(7) 0.6205(7) 0.068(2) Uani 0.444(3) 1 d D U P A 2
H15C H 0.486431 0.778893 0.549188 0.082 Uiso 0.444(3) 1 calc R U P A 2
H15D H 0.585633 0.856962 0.673136 0.082 Uiso 0.444(3) 1 calc R U P A 2
C16A C 0.4173(10) 0.7100(9) 0.6429(7) 0.0704(19) Uani 0.444(3) 1 d D . P A 2
C17A C 0.384(2) 0.7624(18) 0.7169(18) 0.104(3) Uani 0.444(3) 1 d D . P A 2
H17A H 0.436247 0.842215 0.756279 0.125 Uiso 0.444(3) 1 calc R U P A 2
C18A C 0.275(3) 0.700(2) 0.733(2) 0.109(5) Uani 0.444(3) 1 d D . P A 2
H18A H 0.252756 0.734690 0.784402 0.131 Uiso 0.444(3) 1 calc R U P A 2
C19A C 0.201(2) 0.586(2) 0.6737(17) 0.098(4) Uani 0.444(3) 1 d D . P A 2
H19A H 0.117965 0.541671 0.677927 0.118 Uiso 0.444(3) 1 calc R U P A 2
C20A C 0.244(3) 0.5334(16) 0.607(3) 0.083(4) Uani 0.444(3) 1 d D . P A 2
C21A C 0.168(3) 0.4167(16) 0.554(3) 0.069(6) Uani 0.296(2) 1 d D . P A 2
H21D H 0.161265 0.394869 0.483452 0.104 Uiso 0.296(2) 1 calc R U P A 2
H21E H 0.069772 0.392246 0.546626 0.104 Uiso 0.296(2) 1 calc R U P A 2
H21F H 0.217193 0.380089 0.594344 0.104 Uiso 0.296(2) 1 calc R U P A 2
C22 C 0.0932(6) 0.3403(5) 0.8607(5) 0.0444(14) Uani 0.771(3) 1 d D . P B 1
C23 C 0.1878(6) 0.4053(6) 0.8311(5) 0.0542(16) Uani 0.771(3) 1 d D . P B 1
H23 H 0.189866 0.368628 0.768738 0.065 Uiso 0.771(3) 1 calc R U P B 1
C24 C 0.2790(7) 0.5212(5) 0.8890(4) 0.0568(14) Uani 0.771(3) 1 d D . P B 1
H24 H 0.340164 0.561446 0.864894 0.068 Uiso 0.771(3) 1 calc R U P B 1
C25 C 0.281(2) 0.5775(7) 0.9803(12) 0.0555(16) Uani 0.771(3) 1 d D . P B 1
H25 H 0.348333 0.654981 1.022872 0.067 Uiso 0.771(3) 1 calc R U P B 1
C26 C 0.1831(13) 0.5182(6) 1.0086(6) 0.0536(17) Uani 0.771(3) 1 d D . P B 1
H26 H 0.176313 0.557118 1.067826 0.064 Uiso 0.771(3) 1 calc R U P B 1
C27 C 0.0942(12) 0.4023(6) 0.9514(7) 0.0498(19) Uani 0.771(3) 1 d D . P B 1
H27 H 0.031222 0.363507 0.974964 0.060 Uiso 0.771(3) 1 calc R U P B 1
C28 C 0.1287(9) 0.1516(7) 0.8311(8) 0.0549(12) Uani 0.771(3) 1 d D . P B 1
C29 C 0.2624(9) 0.2102(8) 0.9220(9) 0.0635(19) Uani 0.771(3) 1 d D . P B 1
H29 H 0.286968 0.283418 0.968546 0.076 Uiso 0.771(3) 1 calc R U P B 1
C30 C 0.3624(12) 0.1643(8) 0.9472(9) 0.077(2) Uani 0.771(3) 1 d D . P B 1
H30 H 0.456232 0.208724 1.006395 0.093 Uiso 0.771(3) 1 calc R U P B 1
C31 C 0.3228(14) 0.0537(11) 0.8848(10) 0.079(2) Uani 0.771(3) 1 d D . P B 1
H31 H 0.388107 0.020857 0.902982 0.095 Uiso 0.771(3) 1 calc R U P B 1
C32 C 0.1905(11) -0.0078(8) 0.7977(8) 0.0744(19) Uani 0.771(3) 1 d D . P B 1
H32 H 0.160031 -0.085526 0.758127 0.089 Uiso 0.771(3) 1 calc R U P B 1
C33 C 0.0998(10) 0.0440(6) 0.7668(9) 0.065(2) Uani 0.771(3) 1 d D . P B 1
H33 H 0.015292 0.004708 0.699721 0.078 Uiso 0.771(3) 1 calc R U P B 1
C34 C -0.1079(6) 0.1475(5) 0.8455(4) 0.0450(12) Uani 0.771(3) 1 d D . P B 1
C35 C -0.1031(8) 0.0665(9) 0.8910(9) 0.0453(16) Uani 0.771(3) 1 d D . P B 1
H35 H -0.029419 0.042117 0.898414 0.054 Uiso 0.771(3) 1 calc R U P B 1
C36 C -0.2012(8) 0.0201(7) 0.9258(9) 0.0486(14) Uani 0.771(3) 1 d D . P B 1
H36 H -0.193351 -0.034334 0.956344 0.058 Uiso 0.771(3) 1 calc R U P B 1
C37 C -0.3096(6) 0.0533(5) 0.9157(4) 0.0515(12) Uani 0.771(3) 1 d D . P B 1
H37 H -0.375882 0.023255 0.940389 0.062 Uiso 0.771(3) 1 calc R U P B 1
C38 C -0.3206(5) 0.1321(4) 0.8687(4) 0.0541(10) Uani 0.771(3) 1 d D . P B 1
H38 H -0.397585 0.152946 0.858198 0.065 Uiso 0.771(3) 1 calc R U P B 1
C39 C -0.2191(5) 0.1798(4) 0.8372(4) 0.0502(9) Uani 0.771(3) 1 d D . P B 1
H39 H -0.225309 0.236212 0.809097 0.060 Uiso 0.771(3) 1 calc R U P B 1
C40 C -0.0837(6) 0.1629(4) 0.6718(4) 0.0616(14) Uani 0.771(3) 1 d D . P B 1
C41 C -0.2341(6) 0.1240(5) 0.6127(4) 0.0685(13) Uani 0.771(3) 1 d D . P B 1
H41 H -0.289885 0.113914 0.649037 0.082 Uiso 0.771(3) 1 calc R U P B 1
C42 C -0.3069(8) 0.0994(5) 0.5042(4) 0.0830(17) Uani 0.771(3) 1 d D . P B 1
H42 H -0.408479 0.075015 0.468949 0.100 Uiso 0.771(3) 1 calc R U P B 1
C43 C -0.2289(10) 0.1109(6) 0.4493(5) 0.094(2) Uani 0.771(3) 1 d D . P B 1
H43 H -0.274672 0.101811 0.377202 0.112 Uiso 0.771(3) 1 calc R U P B 1
C44 C -0.0876(9) 0.1352(7) 0.4981(5) 0.093(2) Uani 0.771(3) 1 d D . P B 1
H44 H -0.037838 0.131944 0.457535 0.112 Uiso 0.771(3) 1 calc R U P B 1
C45 C -0.0113(10) 0.1659(6) 0.6102(5) 0.0793(19) Uani 0.771(3) 1 d D . P B 1
H45 H 0.090080 0.188783 0.643576 0.095 Uiso 0.771(3) 1 calc R U P B 1
B1 B 0.0054(10) 0.2001(7) 0.8014(6) 0.050(2) Uani 0.771(3) 1 d D . P B 1
C22A C 0.120(3) 0.3365(16) 0.875(2) 0.0444(14) Uani 0.229(3) 1 d D . P B 2
C23A C 0.223(3) 0.409(2) 0.856(2) 0.0542(16) Uani 0.229(3) 1 d D . P B 2
H23A H 0.237508 0.378646 0.798383 0.065 Uiso 0.229(3) 1 calc R U P B 2
C24A C 0.305(3) 0.524(2) 0.9214(19) 0.0568(14) Uani 0.229(3) 1 d D . P B 2
H24A H 0.384587 0.568227 0.914719 0.068 Uiso 0.229(3) 1 calc R U P B 2
C25A C 0.271(7) 0.573(2) 0.995(4) 0.0555(16) Uani 0.229(3) 1 d D . P B 2
H25A H 0.306628 0.653650 1.024769 0.067 Uiso 0.229(3) 1 calc R U P B 2
C26A C 0.185(5) 0.503(2) 1.024(3) 0.0536(17) Uani 0.229(3) 1 d D . P B 2
H26A H 0.180070 0.533114 1.086743 0.064 Uiso 0.229(3) 1 calc R U P B 2
C27A C 0.104(5) 0.387(2) 0.961(3) 0.0498(19) Uani 0.229(3) 1 d D . P B 2
H27A H 0.035082 0.341740 0.976496 0.060 Uiso 0.229(3) 1 calc R U P B 2
C28A C 0.145(3) 0.143(2) 0.830(3) 0.0549(12) Uani 0.229(3) 1 d D . P B 2
C29A C 0.284(4) 0.199(3) 0.916(3) 0.0635(19) Uani 0.229(3) 1 d D . P B 2
H29A H 0.324129 0.277820 0.956239 0.076 Uiso 0.229(3) 1 calc R U P B 2
C30A C 0.366(4) 0.138(4) 0.946(4) 0.077(2) Uani 0.229(3) 1 d D . P B 2
H30A H 0.445238 0.168014 1.014573 0.093 Uiso 0.229(3) 1 calc R U P B 2
C31A C 0.327(5) 0.035(4) 0.871(4) 0.079(2) Uani 0.229(3) 1 d D . P B 2
H31A H 0.387520 -0.002504 0.884308 0.095 Uiso 0.229(3) 1 calc R U P B 2
C32A C 0.202(4) -0.012(3) 0.777(3) 0.0744(19) Uani 0.229(3) 1 d D . P B 2
H32A H 0.186916 -0.067192 0.714879 0.089 Uiso 0.229(3) 1 calc R U P B 2
C33A C 0.098(4) 0.026(2) 0.778(3) 0.065(2) Uani 0.229(3) 1 d D . P B 2
H33A H -0.001184 -0.025531 0.744979 0.078 Uiso 0.229(3) 1 calc R U P B 2
C34A C -0.1016(19) 0.139(2) 0.8219(19) 0.0450(12) Uani 0.229(3) 1 d D . P B 2
C35A C -0.085(3) 0.087(4) 0.896(3) 0.0453(16) Uani 0.229(3) 1 d D . P B 2
H35A H 0.002952 0.081396 0.927468 0.054 Uiso 0.229(3) 1 calc R U P B 2
C36A C -0.191(3) 0.044(3) 0.924(3) 0.0486(14) Uani 0.229(3) 1 d D . P B 2
H36A H -0.172552 0.010593 0.975292 0.058 Uiso 0.229(3) 1 calc R U P B 2
C37A C -0.323(2) 0.046(2) 0.8797(16) 0.0515(12) Uani 0.229(3) 1 d D . P B 2
H37A H -0.393430 0.019564 0.901741 0.062 Uiso 0.229(3) 1 calc R U P B 2
C38A C -0.3473(15) 0.0907(13) 0.8010(13) 0.0541(10) Uani 0.229(3) 1 d D . P B 2
H38A H -0.439194 0.088923 0.764172 0.065 Uiso 0.229(3) 1 calc R U P B 2
C39A C -0.2374(14) 0.1374(12) 0.7763(13) 0.0502(9) Uani 0.229(3) 1 d D . P B 2
H39A H -0.256444 0.170183 0.724759 0.060 Uiso 0.229(3) 1 calc R U P B 2
C40A C -0.029(2) 0.1907(16) 0.6744(13) 0.0616(14) Uani 0.229(3) 1 d D . P B 2
C41A C -0.108(2) 0.2467(16) 0.6310(11) 0.0685(13) Uani 0.229(3) 1 d D . P B 2
H41A H -0.123279 0.295840 0.678222 0.082 Uiso 0.229(3) 1 calc R U P B 2
C42A C -0.165(2) 0.2388(18) 0.5273(12) 0.0830(17) Uani 0.229(3) 1 d D . P B 2
H42A H -0.226592 0.273083 0.502927 0.100 Uiso 0.229(3) 1 calc R U P B 2
C43A C -0.129(3) 0.179(2) 0.4613(15) 0.094(2) Uani 0.229(3) 1 d D . P B 2
H43A H -0.172513 0.163789 0.387527 0.112 Uiso 0.229(3) 1 calc R U P B 2
C44A C -0.028(3) 0.143(3) 0.5046(19) 0.093(2) Uani 0.229(3) 1 d D . P B 2
H44A H 0.023916 0.128104 0.468636 0.112 Uiso 0.229(3) 1 calc R U P B 2
C45A C 0.003(3) 0.127(3) 0.6028(18) 0.0793(19) Uani 0.229(3) 1 d D . P B 2
H45A H 0.042186 0.076305 0.618856 0.095 Uiso 0.229(3) 1 calc R U P B 2
B1A B 0.031(2) 0.1993(16) 0.7980(13) 0.045(8) Uani 0.229(3) 1 d D . P B 2

loop_
_atom_site_aniso_label
_atom_site_aniso_U_11
_atom_site_aniso_U_22
_atom_site_aniso_U_33
_atom_site_aniso_U_23
_atom_site_aniso_U_13
_atom_site_aniso_U_12
Eu1 0.03563(13) 0.03689(13) 0.04118(14) 0.01451(10) 0.00906(9) 0.00593(9)
N1 0.045(4) 0.046(5) 0.066(4) 0.011(4) 0.025(3) 0.016(4)
N2 0.048(2) 0.0501(18) 0.037(3) 0.0115(19) 0.0114(18) 0.0161(18)
N3 0.055(7) 0.082(3) 0.083(3) 0.049(3) 0.041(4) 0.028(3)
N4 0.058(3) 0.076(3) 0.072(5) 0.033(3) 0.033(3) 0.019(2)
C1 0.055(3) 0.047(3) 0.071(3) 0.006(2) 0.016(2) 0.014(2)
C2 0.043(3) 0.050(2) 0.047(3) 0.006(2) 0.0134(19) 0.010(2)
C3 0.052(3) 0.073(3) 0.045(4) 0.003(3) 0.010(3) 0.007(2)
C4 0.039(4) 0.102(4) 0.043(3) 0.023(2) 0.016(3) 0.012(3)
C5 0.047(3) 0.106(4) 0.058(4) 0.051(4) 0.041(3) 0.041(3)
C6 0.048(3) 0.065(2) 0.047(4) 0.028(2) 0.032(3) 0.028(2)
C7 0.051(4) 0.058(3) 0.049(7) 0.025(4) 0.022(5) 0.019(3)
C8 0.056(4) 0.045(3) 0.121(6) 0.030(4) 0.028(4) 0.019(3)
C9 0.051(4) 0.085(4) 0.107(5) 0.063(4) 0.044(4) 0.030(4)
C10 0.116(9) 0.108(5) 0.151(8) 0.089(6) 0.052(7) 0.005(5)
C11 0.054(7) 0.154(8) 0.152(6) 0.123(6) 0.060(5) 0.056(5)
C12 0.053(6) 0.195(9) 0.108(4) 0.108(6) 0.047(3) 0.072(5)
C13 0.066(5) 0.150(6) 0.087(3) 0.084(4) 0.047(3) 0.063(5)
C14 0.104(10) 0.118(8) 0.062(4) 0.051(5) 0.044(5) 0.075(7)
C15 0.065(4) 0.067(4) 0.079(5) -0.005(4) 0.027(4) 0.023(3)
C16 0.064(4) 0.084(4) 0.057(5) 0.019(3) 0.028(4) 0.032(3)
C17 0.099(4) 0.145(6) 0.072(5) 0.022(4) 0.045(4) 0.064(4)
C18 0.120(8) 0.206(9) 0.090(11) 0.101(7) 0.072(9) 0.117(7)
C19 0.089(7) 0.176(7) 0.128(10) 0.130(8) 0.079(8) 0.092(6)
C20 0.056(5) 0.105(4) 0.104(10) 0.072(4) 0.035(6) 0.035(3)
C21 0.054(7) 0.071(4) 0.101(15) 0.048(5) 0.043(9) 0.031(4)
Eu1A 0.03563(13) 0.03689(13) 0.04118(14) 0.01451(10) 0.00906(9) 0.00593(9)
N1A 0.051(6) 0.040(5) 0.066(6) 0.017(5) 0.013(5) 0.010(5)
N2A 0.048(2) 0.0501(18) 0.037(3) 0.0115(19) 0.0114(18) 0.0161(18)
N3A 0.055(7) 0.082(3) 0.083(3) 0.049(3) 0.041(4) 0.028(3)
N4A 0.058(3) 0.076(3) 0.072(5) 0.033(3) 0.033(3) 0.019(2)
C1A 0.055(3) 0.047(3) 0.071(3) 0.006(2) 0.016(2) 0.014(2)
C2A 0.043(3) 0.050(2) 0.047(3) 0.006(2) 0.0134(19) 0.010(2)
C3A 0.052(3) 0.073(3) 0.045(4) 0.003(3) 0.010(3) 0.007(2)
C4A 0.039(4) 0.102(4) 0.043(3) 0.023(2) 0.016(3) 0.012(3)
C5A 0.047(3) 0.106(4) 0.058(4) 0.051(4) 0.041(3) 0.041(3)
C6A 0.048(3) 0.065(2) 0.047(4) 0.028(2) 0.032(3) 0.028(2)
C7A 0.051(4) 0.058(3) 0.049(7) 0.025(4) 0.022(5) 0.019(3)
C8A 0.054(4) 0.053(4) 0.085(5) 0.035(4) 0.017(4) 0.008(3)
C9A 0.051(4) 0.085(4) 0.107(5) 0.063(4) 0.044(4) 0.030(4)
C10A 0.116(9) 0.108(5) 0.151(8) 0.089(6) 0.052(7) 0.005(5)
C11A 0.054(7) 0.154(8) 0.152(6) 0.123(6) 0.060(5) 0.056(5)
C12A 0.053(6) 0.195(9) 0.108(4) 0.108(6) 0.047(3) 0.072(5)
C13A 0.066(5) 0.150(6) 0.087(3) 0.084(4) 0.047(3) 0.063(5)
C14A 0.104(10) 0.118(8) 0.062(4) 0.051(5) 0.044(5) 0.075(7)
C15A 0.073(5) 0.049(4) 0.070(5) 0.015(4) 0.022(4) 0.030(4)
C16A 0.064(4) 0.084(4) 0.057(5) 0.019(3) 0.028(4) 0.032(3)
C17A 0.099(4) 0.145(6) 0.072(5) 0.022(4) 0.045(4) 0.064(4)
C18A 0.120(8) 0.206(9) 0.090(11) 0.101(7) 0.072(9) 0.117(7)
C19A 0.089(7) 0.176(7) 0.128(10) 0.130(8) 0.079(8) 0.092(6)
C20A 0.056(5) 0.105(4) 0.104(10) 0.072(4) 0.035(6) 0.035(3)
C21A 0.054(7) 0.071(4) 0.101(15) 0.048(5) 0.043(9) 0.031(4)
C22 0.044(3) 0.0430(16) 0.048(3) 0.0189(16) 0.020(2) 0.0217(17)
C23 0.060(4) 0.052(2) 0.057(4) 0.023(2) 0.031(3) 0.024(2)
C24 0.055(3) 0.052(2) 0.061(4) 0.029(3) 0.026(3) 0.017(2)
C25 0.048(3) 0.0430(18) 0.062(5) 0.017(2) 0.020(2) 0.0135(17)
C26 0.058(2) 0.046(3) 0.049(3) 0.013(2) 0.022(3) 0.020(2)
C27 0.053(3) 0.044(3) 0.054(3) 0.019(2) 0.028(2) 0.020(2)
C28 0.064(3) 0.045(2) 0.075(2) 0.0289(18) 0.049(2) 0.0248(18)
C29 0.066(4) 0.064(3) 0.078(3) 0.042(2) 0.036(3) 0.036(2)
C30 0.070(3) 0.088(6) 0.101(3) 0.068(4) 0.046(3) 0.037(4)
C31 0.096(4) 0.090(7) 0.132(6) 0.072(5) 0.095(4) 0.065(4)
C32 0.086(4) 0.078(3) 0.107(6) 0.041(4) 0.076(4) 0.050(3)
C33 0.073(2) 0.050(3) 0.096(4) 0.032(3) 0.059(3) 0.030(2)
C34 0.0467(17) 0.0365(19) 0.049(3) 0.012(2) 0.0250(18) 0.0155(14)
C35 0.047(3) 0.039(5) 0.047(2) 0.012(3) 0.024(2) 0.017(3)
C36 0.055(2) 0.037(5) 0.0513(18) 0.014(3) 0.0279(17) 0.016(3)
C37 0.047(2) 0.049(2) 0.051(3) 0.014(3) 0.026(3) 0.0129(17)
C38 0.045(2) 0.049(2) 0.061(3) 0.012(2) 0.026(2) 0.0193(19)
C39 0.055(2) 0.041(2) 0.056(2) 0.0163(19) 0.029(2) 0.0221(19)
C40 0.086(4) 0.037(3) 0.057(2) 0.016(2) 0.035(3) 0.020(3)
C41 0.079(3) 0.072(3) 0.056(2) 0.018(2) 0.027(2) 0.045(3)
C42 0.102(4) 0.080(4) 0.061(3) 0.012(3) 0.025(3) 0.057(3)
C43 0.132(7) 0.070(4) 0.061(3) 0.022(3) 0.030(4) 0.044(4)
C44 0.101(6) 0.075(3) 0.072(3) 0.020(3) 0.053(4) -0.006(5)
C45 0.088(4) 0.071(5) 0.066(3) 0.027(3) 0.040(3) 0.016(4)
B1 0.059(4) 0.046(4) 0.058(4) 0.022(3) 0.036(3) 0.027(3)
C22A 0.044(3) 0.0430(16) 0.048(3) 0.0189(16) 0.020(2) 0.0217(17)
C23A 0.060(4) 0.052(2) 0.057(4) 0.023(2) 0.031(3) 0.024(2)
C24A 0.055(3) 0.052(2) 0.061(4) 0.029(3) 0.026(3) 0.017(2)
C25A 0.048(3) 0.0430(18) 0.062(5) 0.017(2) 0.020(2) 0.0135(17)
C26A 0.058(2) 0.046(3) 0.049(3) 0.013(2) 0.022(3) 0.020(2)
C27A 0.053(3) 0.044(3) 0.054(3) 0.019(2) 0.028(2) 0.020(2)
C28A 0.064(3) 0.045(2) 0.075(2) 0.0289(18) 0.049(2) 0.0248(18)
C29A 0.066(4) 0.064(3) 0.078(3) 0.042(2) 0.036(3) 0.036(2)
C30A 0.070(3) 0.088(6) 0.101(3) 0.068(4) 0.046(3) 0.037(4)
C31A 0.096(4) 0.090(7) 0.132(6) 0.072(5) 0.095(4) 0.065(4)
C32A 0.086(4) 0.078(3) 0.107(6) 0.041(4) 0.076(4) 0.050(3)
C33A 0.073(2) 0.050(3) 0.096(4) 0.032(3) 0.059(3) 0.030(2)
C34A 0.0467(17) 0.0365(19) 0.049(3) 0.012(2) 0.0250(18) 0.0155(14)
C35A 0.047(3) 0.039(5) 0.047(2) 0.012(3) 0.024(2) 0.017(3)
C36A 0.055(2) 0.037(5) 0.0513(18) 0.014(3) 0.0279(17) 0.016(3)
C37A 0.047(2) 0.049(2) 0.051(3) 0.014(3) 0.026(3) 0.0129(17)
C38A 0.045(2) 0.049(2) 0.061(3) 0.012(2) 0.026(2) 0.0193(19)
C39A 0.055(2) 0.041(2) 0.056(2) 0.0163(19) 0.029(2) 0.0221(19)
C40A 0.086(4) 0.037(3) 0.057(2) 0.016(2) 0.035(3) 0.020(3)
C41A 0.079(3) 0.072(3) 0.056(2) 0.018(2) 0.027(2) 0.045(3)
C42A 0.102(4) 0.080(4) 0.061(3) 0.012(3) 0.025(3) 0.057(3)
C43A 0.132(7) 0.070(4) 0.061(3) 0.022(3) 0.030(4) 0.044(4)
C44A 0.101(6) 0.075(3) 0.072(3) 0.020(3) 0.053(4) -0.006(5)
C45A 0.088(4) 0.071(5) 0.066(3) 0.027(3) 0.040(3) 0.016(4)
B1A 0.042(11) 0.031(11) 0.047(13) 0.007(9) 0.023(9) 0.003(8)

loop_
_atom_type_symbol
_atom_type_description
_atom_type_scat_dispersion_real
_atom_type_scat_dispersion_imag
_atom_type_scat_source
C C 0.0181 0.0091 'International Tables Vol C Tables 4.2.6.8 and 6.1.1.4'
H H 0.0000 0.0000 'International Tables Vol C Tables 4.2.6.8 and 6.1.1.4'
B B 0.0090 0.0039 'International Tables Vol C Tables 4.2.6.8 and 6.1.1.4'
Eu Eu -8.9294 11.1857 'International Tables Vol C Tables 4.2.6.8 and 6.1.1.4'
N N 0.0311 0.0180 'International Tables Vol C Tables 4.2.6.8 and 6.1.1.4'

loop_
_exptl_crystal_face_index_h
_exptl_crystal_face_index_k
_exptl_crystal_face_index_l
_exptl_crystal_face_perp_dist
-6 3 7 0.0522
-1 -8 3 0.0545
6 -4 -7 0.0469
1 8 -3 0.0742
-7 4 2 0.0551
1 -1 8 0.0040
0 0 -8 0.0235

loop_
_geom_angle_atom_site_label_1
_geom_angle_atom_site_label_2
_geom_angle_atom_site_label_3
_geom_angle
_geom_angle_site_symmetry_1
_geom_angle_site_symmetry_3
_geom_angle_publ_flag
N1 Eu1 N1 180.0 . 2_666 ?
N1 Eu1 N2 116.18(19) 2_666 . ?
N1 Eu1 N2 116.18(19) . 2_666 ?
N1 Eu1 N2 63.82(19) . . ?
N1 Eu1 N2 63.82(19) 2_666 2_666 ?
N1 Eu1 N3 115.5(2) 2_666 . ?
N1 Eu1 N3 115.5(2) . 2_666 ?
N1 Eu1 N3 64.5(2) 2_666 2_666 ?
N1 Eu1 N3 64.5(2) . . ?
N1 Eu1 N4 116.8(2) 2_666 . ?
N1 Eu1 N4 63.2(2) . . ?
N1 Eu1 N4 63.2(2) 2_666 2_666 ?
N1 Eu1 N4 116.8(2) . 2_666 ?
N2 Eu1 N2 180.0 2_666 . ?
N2 Eu1 N4 102.9(3) 2_666 2_666 ?
N2 Eu1 N4 77.1(3) 2_666 . ?
N2 Eu1 N4 102.9(3) . . ?
N2 Eu1 N4 77.1(3) . 2_666 ?
N3 Eu1 N2 101.6(2) 2_666 2_666 ?
N3 Eu1 N2 78.4(2) . 2_666 ?
N3 Eu1 N2 101.6(2) . . ?
N3 Eu1 N2 78.4(2) 2_666 . ?
N3 Eu1 N3 180.0(5) 2_666 . ?
N3 Eu1 N4 78.4(3) . 2_666 ?
N3 Eu1 N4 101.6(3) 2_666 2_666 ?
N3 Eu1 N4 101.6(3) . . ?
N3 Eu1 N4 78.4(3) 2_666 . ?
N4 Eu1 N4 180.0 2_666 . ?
C1 N1 Eu1 108.9(4) . . ?
C1 N1 C8 108.8(6) . . ?
C8 N1 Eu1 107.6(5) . . ?
C15 N1 Eu1 110.2(5) . . ?
C15 N1 C1 110.2(6) . . ?
C15 N1 C8 111.2(7) . . ?
C2 N2 Eu1 115.4(4) . . ?
C2 N2 C6 116.7(6) . . ?
C6 N2 Eu1 122.5(6) . . ?
C9 N3 Eu1 116.7(5) . . ?
C9 N3 C13 118.3(7) . . ?
C13 N3 Eu1 123.4(8) . . ?
C16 N4 Eu1 115.7(5) . . ?
C16 N4 C20 117.7(8) . . ?
C20 N4 Eu1 126.5(7) . . ?
N1 C1 H1A 109.0 . . ?
N1 C1 H1B 109.0 . . ?
N1 C1 C2 113.1(6) . . ?
H1A C1 H1B 107.8 . . ?
C2 C1 H1A 109.0 . . ?
C2 C1 H1B 109.0 . . ?
N2 C2 C1 116.0(5) . . ?
N2 C2 C3 123.2(8) . . ?
C3 C2 C1 120.8(7) . . ?
C2 C3 H3 120.3 . . ?
C4 C3 C2 119.3(9) . . ?
C4 C3 H3 120.3 . . ?
C3 C4 H4 120.5 . . ?
C5 C4 C3 118.9(10) . . ?
C5 C4 H4 120.5 . . ?
C4 C5 H5 120.0 . . ?
C4 C5 C6 119.9(9) . . ?
C6 C5 H5 120.0 . . ?
N2 C6 C7 121.4(10) . . ?
C5 C6 N2 120.9(9) . . ?
C5 C6 C7 115.8(9) . . ?
C6 C7 H7A 109.5 . . ?
C6 C7 H7B 109.5 . . ?
C6 C7 H7C 109.5 . . ?
H7A C7 H7B 109.5 . . ?
H7A C7 H7C 109.5 . . ?
H7B C7 H7C 109.5 . . ?
N1 C8 H8A 108.5 . . ?
N1 C8 H8B 108.5 . . ?
N1 C8 C9 115.0(6) . . ?
H8A C8 H8B 107.5 . . ?
C9 C8 H8A 108.5 . . ?
C9 C8 H8B 108.5 . . ?
N3 C9 C8 117.5(6) . . ?
N3 C9 C10 121.9(10) . . ?
C10 C9 C8 120.5(9) . . ?
C9 C10 H10 120.8 . . ?
C11 C10 C9 118.4(11) . . ?
C11 C10 H10 120.8 . . ?
C10 C11 H11 120.4 . . ?
C12 C11 C10 119.2(10) . . ?
C12 C11 H11 120.4 . . ?
C11 C12 H12 120.0 . . ?
C11 C12 C13 120.0(10) . . ?
C13 C12 H12 120.0 . . ?
N3 C13 C14 121.9(11) . . ?
C12 C13 N3 120.8(10) . . ?
C12 C13 C14 116.9(11) . . ?
C13 C14 H14A 109.5 . . ?
C13 C14 H14B 109.5 . . ?
C13 C14 H14C 109.5 . . ?
H14A C14 H14B 109.5 . . ?
H14A C14 H14C 109.5 . . ?
H14B C14 H14C 109.5 . . ?
N1 C15 H15A 108.1 . . ?
N1 C15 H15B 108.1 . . ?
N1 C15 C16 116.7(6) . . ?
H15A C15 H15B 107.3 . . ?
C16 C15 H15A 108.1 . . ?
C16 C15 H15B 108.1 . . ?
N4 C16 C15 119.0(7) . . ?
N4 C16 C17 121.6(9) . . ?
C17 C16 C15 119.3(9) . . ?
C16 C17 H17 119.8 . . ?
C18 C17 C16 120.5(11) . . ?
C18 C17 H17 119.8 . . ?
C17 C18 H18 120.7 . . ?
C17 C18 C19 118.6(11) . . ?
C19 C18 H18 120.7 . . ?
C18 C19 H19 120.1 . . ?
C18 C19 C20 119.7(10) . . ?
C20 C19 H19 120.1 . . ?
N4 C20 C19 121.1(10) . . ?
C21 C20 N4 120.8(12) . . ?
C21 C20 C19 117.4(11) . . ?
C20 C21 H21A 109.5 . . ?
C20 C21 H21B 109.5 . . ?
C20 C21 H21C 109.5 . . ?
H21A C21 H21B 109.5 . . ?
H21A C21 H21C 109.5 . . ?
H21B C21 H21C 109.5 . . ?
N1A Eu1A N1A 180.0 2_666 . ?
N1A Eu1A N2A 117.2(2) 2_666 . ?
N1A Eu1A N2A 62.8(2) . . ?
N1A Eu1A N4A 119.6(3) . 2_666 ?
N1A Eu1A N4A 60.4(3) 2_666 2_666 ?
N1A Eu1A N4A 60.4(3) . . ?
N1A Eu1A N4A 119.6(3) 2_666 . ?
N2A Eu1A N2A 180.0 2_666 . ?
N2A Eu1A N4A 99.2(4) . . ?
N2A Eu1A N4A 80.8(4) 2_666 . ?
N2A Eu1A N4A 80.8(4) . 2_666 ?
N2A Eu1A N4A 99.2(4) 2_666 2_666 ?
N3A Eu1A N1A 116.2(3) 2_666 . ?
N3A Eu1A N1A 63.8(3) . . ?
N3A Eu1A N2A 78.3(3) 2_666 . ?
N3A Eu1A N2A 101.7(3) . . ?
N3A Eu1A N3A 180.0 2_666 . ?
N3A Eu1A N4A 80.4(4) . 2_666 ?
N3A Eu1A N4A 99.6(4) 2_666 2_666 ?
N3A Eu1A N4A 99.6(4) . . ?
N3A Eu1A N4A 80.4(4) 2_666 . ?
N4A Eu1A N4A 180.0(3) . 2_666 ?
C1A N1A Eu1A 112.3(5) . . ?
C1A N1A C8A 106.5(7) . . ?
C1A N1A C15A 109.2(7) . . ?
C8A N1A Eu1A 107.9(6) . . ?
C15A N1A Eu1A 113.6(5) . . ?
C15A N1A C8A 107.1(7) . . ?
C2A N2A Eu1A 118.1(5) . . ?
C2A N2A C6A 118.0(8) . . ?
C6A N2A Eu1A 122.1(7) . . ?
C9A N3A Eu1A 117.5(6) . . ?
C9A N3A C13A 118.7(9) . . ?
C13A N3A Eu1A 123.2(9) . . ?
C16A N4A Eu1A 117.8(6) . . ?
C16A N4A C20A 115.4(9) . . ?
C20A N4A Eu1A 123.6(10) . . ?
N1A C1A H1AA 108.6 . . ?
N1A C1A H1AB 108.6 . . ?
N1A C1A C2A 114.7(7) . . ?
H1AA C1A H1AB 107.6 . . ?
C2A C1A H1AA 108.6 . . ?
C2A C1A H1AB 108.6 . . ?
N2A C2A C1A 118.3(6) . . ?
N2A C2A C3A 122.5(9) . . ?
C3A C2A C1A 119.2(9) . . ?
C2A C3A H3A 120.5 . . ?
C4A C3A C2A 118.9(11) . . ?
C4A C3A H3A 120.5 . . ?
C3A C4A H4A 120.4 . . ?
C5A C4A C3A 119.2(12) . . ?
C5A C4A H4A 120.4 . . ?
C4A C5A H5A 119.9 . . ?
C4A C5A C6A 120.2(11) . . ?
C6A C5A H5A 119.9 . . ?
N2A C6A C5A 119.2(11) . . ?
N2A C6A C7A 122.0(13) . . ?
C5A C6A C7A 116.1(12) . . ?
C6A C7A H7AA 109.5 . . ?
C6A C7A H7AB 109.5 . . ?
C6A C7A H7AC 109.5 . . ?
H7AA C7A H7AB 109.5 . . ?
H7AA C7A H7AC 109.5 . . ?
H7AB C7A H7AC 109.5 . . ?
N1A C8A H8AA 108.6 . . ?
N1A C8A H8AB 108.6 . . ?
N1A C8A C9A 114.8(6) . . ?
H8AA C8A H8AB 107.5 . . ?
C9A C8A H8AA 108.6 . . ?
C9A C8A H8AB 108.6 . . ?
N3A C9A C8A 118.6(7) . . ?
N3A C9A C10A 121.5(11) . . ?
C10A C9A C8A 119.8(11) . . ?
C9A C10A H10A 120.9 . . ?
C11A C10A C9A 118.1(13) . . ?
C11A C10A H10A 120.9 . . ?
C10A C11A H11A 120.0 . . ?
C12A C11A C10A 119.9(12) . . ?
C12A C11A H11A 120.0 . . ?
C11A C12A H12A 120.2 . . ?
C11A C12A C13A 119.6(12) . . ?
C13A C12A H12A 120.2 . . ?
N3A C13A C14A 122.7(14) . . ?
C12A C13A N3A 120.5(13) . . ?
C12A C13A C14A 116.1(13) . . ?
C13A C14A H14D 109.5 . . ?
C13A C14A H14E 109.5 . . ?
C13A C14A H14F 109.5 . . ?
H14D C14A H14E 109.5 . . ?
H14D C14A H14F 109.5 . . ?
H14E C14A H14F 109.5 . . ?
N1A C15A H15C 109.5 . . ?
N1A C15A H15D 109.5 . . ?
N1A C15A C16A 110.6(7) . . ?
H15C C15A H15D 108.1 . . ?
C16A C15A H15C 109.5 . . ?
C16A C15A H15D 109.5 . . ?
N4A C16A C15A 115.3(8) . . ?
N4A C16A C17A 123.2(11) . . ?
C17A C16A C15A 121.4(11) . . ?
C16A C17A H17A 119.8 . . ?
C18A C17A C16A 120.4(13) . . ?
C18A C17A H17A 119.8 . . ?
C17A C18A H18A 121.0 . . ?
C17A C18A C19A 118.1(13) . . ?
C19A C18A H18A 121.0 . . ?
C18A C19A H19A 119.7 . . ?
C18A C19A C20A 120.6(12) . . ?
C20A C19A H19A 119.7 . . ?
N4A C20A C19A 121.9(12) . . ?
C21A C20A N4A 121.0(14) . . ?
C21A C20A C19A 116.9(14) . . ?
C20A C21A H21D 109.5 . . ?
C20A C21A H21E 109.5 . . ?
C20A C21A H21F 109.5 . . ?
H21D C21A H21E 109.5 . . ?
H21D C21A H21F 109.5 . . ?
H21E C21A H21F 109.5 . . ?
C23 C22 B1 121.8(5) . . ?
C27 C22 C23 114.3(5) . . ?
C27 C22 B1 123.5(5) . . ?
C22 C23 H23 118.5 . . ?
C24 C23 C22 123.1(5) . . ?
C24 C23 H23 118.5 . . ?
C23 C24 H24 119.7 . . ?
C25 C24 C23 120.6(5) . . ?
C25 C24 H24 119.7 . . ?
C24 C25 H25 121.0 . . ?
C24 C25 C26 118.1(7) . . ?
C26 C25 H25 121.0 . . ?
C25 C26 H26 119.7 . . ?
C25 C26 C27 120.7(6) . . ?
C27 C26 H26 119.7 . . ?
C22 C27 H27 118.5 . . ?
C26 C27 C22 123.0(6) . . ?
C26 C27 H27 118.5 . . ?
C29 C28 C33 115.7(5) . . ?
C29 C28 B1 123.5(5) . . ?
C33 C28 B1 120.7(6) . . ?
C28 C29 H29 119.0 . . ?
C28 C29 C30 122.1(6) . . ?
C30 C29 H29 119.0 . . ?
C29 C30 H30 120.3 . . ?
C31 C30 C29 119.4(7) . . ?
C31 C30 H30 120.3 . . ?
C30 C31 H31 120.0 . . ?
C32 C31 C30 120.0(7) . . ?
C32 C31 H31 120.0 . . ?
C31 C32 H32 120.2 . . ?
C31 C32 C33 119.6(7) . . ?
C33 C32 H32 120.2 . . ?
C28 C33 H33 118.8 . . ?
C32 C33 C28 122.4(7) . . ?
C32 C33 H33 118.8 . . ?
C35 C34 B1 123.2(5) . . ?
C39 C34 C35 115.5(5) . . ?
C39 C34 B1 121.3(5) . . ?
C34 C35 H35 118.5 . . ?
C36 C35 C34 123.1(6) . . ?
C36 C35 H35 118.5 . . ?
C35 C36 H36 120.1 . . ?
C37 C36 C35 119.8(5) . . ?
C37 C36 H36 120.1 . . ?
C36 C37 H37 120.5 . . ?
C36 C37 C38 119.1(4) . . ?
C38 C37 H37 120.5 . . ?
C37 C38 H38 119.9 . . ?
C39 C38 C37 120.2(4) . . ?
C39 C38 H38 119.9 . . ?
C34 C39 H39 118.9 . . ?
C38 C39 C34 122.3(4) . . ?
C38 C39 H39 118.9 . . ?
C41 C40 C45 114.0(5) . . ?
C41 C40 B1 125.0(6) . . ?
C45 C40 B1 121.0(6) . . ?
C40 C41 H41 117.8 . . ?
C42 C41 C40 124.4(6) . . ?
C42 C41 H41 117.8 . . ?
C41 C42 H42 120.5 . . ?
C43 C42 C41 118.9(6) . . ?
C43 C42 H42 120.5 . . ?
C42 C43 H43 120.1 . . ?
C44 C43 C42 119.8(6) . . ?
C44 C43 H43 120.1 . . ?
C43 C44 H44 119.5 . . ?
C43 C44 C45 121.0(7) . . ?
C45 C44 H44 119.5 . . ?
C40 C45 C44 121.2(7) . . ?
C40 C45 H45 119.4 . . ?
C44 C45 H45 119.4 . . ?
C28 B1 C22 106.7(6) . . ?
C28 B1 C40 110.5(6) . . ?
C34 B1 C22 111.1(6) . . ?
C34 B1 C28 108.8(5) . . ?
C34 B1 C40 110.0(6) . . ?
C40 B1 C22 109.7(5) . . ?
C23A C22A B1A 118.9(16) . . ?
C27A C22A C23A 115.9(16) . . ?
C27A C22A B1A 125.3(17) . . ?
C22A C23A H23A 119.4 . . ?
C24A C23A C22A 121.2(18) . . ?
C24A C23A H23A 119.4 . . ?
C23A C24A H24A 119.6 . . ?
C25A C24A C23A 121(2) . . ?
C25A C24A H24A 119.6 . . ?
C24A C25A H25A 121.2 . . ?
C24A C25A C26A 118(2) . . ?
C26A C25A H25A 121.2 . . ?
C25A C26A H26A 120.0 . . ?
C25A C26A C27A 120(2) . . ?
C27A C26A H26A 120.0 . . ?
C22A C27A H27A 118.9 . . ?
C26A C27A C22A 122.1(19) . . ?
C26A C27A H27A 118.9 . . ?
C29A C28A C33A 114.0(18) . . ?
C29A C28A B1A 125.4(18) . . ?
C33A C28A B1A 119.9(18) . . ?
C28A C29A H29A 119.5 . . ?
C28A C29A C30A 121(2) . . ?
C30A C29A H29A 119.5 . . ?
C29A C30A H30A 121.0 . . ?
C31A C30A C29A 118(2) . . ?
C31A C30A H30A 121.0 . . ?
C30A C31A H31A 120.1 . . ?
C32A C31A C30A 120(2) . . ?
C32A C31A H31A 120.1 . . ?
C31A C32A H32A 122.4 . . ?
C31A C32A C33A 115(2) . . ?
C33A C32A H32A 122.4 . . ?
C28A C33A C32A 118(2) . . ?
C28A C33A H33A 120.8 . . ?
C32A C33A H33A 120.8 . . ?
C35A C34A B1A 121.6(15) . . ?
C39A C34A C35A 113.4(15) . . ?
C39A C34A B1A 125.0(14) . . ?
C34A C35A H35A 118.5 . . ?
C36A C35A C34A 123.0(19) . . ?
C36A C35A H35A 118.5 . . ?
C35A C36A H36A 119.0 . . ?
C37A C36A C35A 122.0(19) . . ?
C37A C36A H36A 119.0 . . ?
C36A C37A H37A 121.6 . . ?
C36A C37A C38A 116.8(16) . . ?
C38A C37A H37A 121.6 . . ?
C37A C38A H38A 119.9 . . ?
C39A C38A C37A 120.1(14) . . ?
C39A C38A H38A 119.9 . . ?
C34A C39A C38A 124.4(13) . . ?
C34A C39A H39A 117.8 . . ?
C38A C39A H39A 117.8 . . ?
C41A C40A C45A 113.6(14) . . ?
C41A C40A B1A 125.3(14) . . ?
C45A C40A B1A 121.0(14) . . ?
C40A C41A H41A 116.3 . . ?
C42A C41A C40A 127.4(14) . . ?
C42A C41A H41A 116.3 . . ?
C41A C42A H42A 121.5 . . ?
C43A C42A C41A 117.0(15) . . ?
C43A C42A H42A 121.5 . . ?
C42A C43A H43A 121.1 . . ?
C44A C43A C42A 117.8(17) . . ?
C44A C43A H43A 121.1 . . ?
C43A C44A H44A 118.6 . . ?
C43A C44A C45A 123(2) . . ?
C45A C44A H44A 118.6 . . ?
C40A C45A C44A 116.9(18) . . ?
C40A C45A H45A 121.6 . . ?
C44A C45A H45A 121.6 . . ?
C28A B1A C22A 107.4(14) . . ?
C28A B1A C40A 112.9(17) . . ?
C34A B1A C22A 108.8(14) . . ?
C34A B1A C28A 109.1(16) . . ?
C34A B1A C40A 111.6(14) . . ?
C40A B1A C22A 106.8(13) . . ?

loop_
_geom_bond_atom_site_label_1
_geom_bond_atom_site_label_2
_geom_bond_distance
_geom_bond_site_symmetry_2
_geom_bond_publ_flag
Eu1 N1 2.718(7) . ?
Eu1 N1 2.718(7) 2_666 ?
Eu1 N2 2.776(6) 2_666 ?
Eu1 N2 2.776(6) . ?
Eu1 N3 2.741(6) 2_666 ?
Eu1 N3 2.741(6) . ?
Eu1 N4 2.792(7) 2_666 ?
Eu1 N4 2.792(7) . ?
N1 C1 1.461(9) . ?
N1 C8 1.491(10) . ?
N1 C15 1.441(9) . ?
N2 C2 1.344(7) . ?
N2 C6 1.384(10) . ?
N3 C9 1.317(10) . ?
N3 C13 1.391(12) . ?
N4 C16 1.334(9) . ?
N4 C20 1.383(12) . ?
C1 H1A 0.9900 . ?
C1 H1B 0.9900 . ?
C1 C2 1.509(9) . ?
C2 C3 1.378(8) . ?
C3 H3 0.9500 . ?
C3 C4 1.371(12) . ?
C4 H4 0.9500 . ?
C4 C5 1.362(10) . ?
C5 H5 0.9500 . ?
C5 C6 1.383(8) . ?
C6 C7 1.414(9) . ?
C7 H7A 0.9800 . ?
C7 H7B 0.9800 . ?
C7 H7C 0.9800 . ?
C8 H8A 0.9900 . ?
C8 H8B 0.9900 . ?
C8 C9 1.493(11) . ?
C9 C10 1.401(10) . ?
C10 H10 0.9500 . ?
C10 C11 1.399(14) . ?
C11 H11 0.9500 . ?
C11 C12 1.333(13) . ?
C12 H12 0.9500 . ?
C12 C13 1.377(11) . ?
C13 C14 1.401(12) . ?
C14 H14A 0.9800 . ?
C14 H14B 0.9800 . ?
C14 H14C 0.9800 . ?
C15 H15A 0.9900 . ?
C15 H15B 0.9900 . ?
C15 C16 1.490(10) . ?
C16 C17 1.402(10) . ?
C17 H17 0.9500 . ?
C17 C18 1.358(14) . ?
C18 H18 0.9500 . ?
C18 C19 1.367(12) . ?
C19 H19 0.9500 . ?
C19 C20 1.395(11) . ?
C20 C21 1.381(11) . ?
C21 H21A 0.9800 . ?
C21 H21B 0.9800 . ?
C21 H21C 0.9800 . ?
Eu1A N1A 2.747(8) 2_666 ?
Eu1A N1A 2.747(8) . ?
Eu1A N2A 2.776(7) . ?
Eu1A N2A 2.776(7) 2_666 ?
Eu1A N3A 2.747(8) . ?
Eu1A N3A 2.747(8) 2_666 ?
Eu1A N4A 2.849(8) 2_666 ?
Eu1A N4A 2.849(8) . ?
N1A C1A 1.460(10) . ?
N1A C8A 1.491(11) . ?
N1A C15A 1.463(11) . ?
N2A C2A 1.343(9) . ?
N2A C6A 1.381(11) . ?
N3A C9A 1.320(11) . ?
N3A C13A 1.390(13) . ?
N4A C16A 1.362(10) . ?
N4A C20A 1.382(13) . ?
C1A H1AA 0.9900 . ?
C1A H1AB 0.9900 . ?
C1A C2A 1.511(10) . ?
C2A C3A 1.379(10) . ?
C3A H3A 0.9500 . ?
C3A C4A 1.370(13) . ?
C4A H4A 0.9500 . ?
C4A C5A 1.361(11) . ?
C5A H5A 0.9500 . ?
C5A C6A 1.382(10) . ?
C6A C7A 1.415(11) . ?
C7A H7AA 0.9800 . ?
C7A H7AB 0.9800 . ?
C7A H7AC 0.9800 . ?
C8A H8AA 0.9900 . ?
C8A H8AB 0.9900 . ?
C8A C9A 1.503(11) . ?
C9A C10A 1.402(11) . ?
C10A H10A 0.9500 . ?
C10A C11A 1.397(15) . ?
C11A H11A 0.9500 . ?
C11A C12A 1.330(14) . ?
C12A H12A 0.9500 . ?
C12A C13A 1.378(12) . ?
C13A C14A 1.402(13) . ?
C14A H14D 0.9800 . ?
C14A H14E 0.9800 . ?
C14A H14F 0.9800 . ?
C15A H15C 0.9900 . ?
C15A H15D 0.9900 . ?
C15A C16A 1.500(11) . ?
C16A C17A 1.391(11) . ?
C17A H17A 0.9500 . ?
C17A C18A 1.359(15) . ?
C18A H18A 0.9500 . ?
C18A C19A 1.365(14) . ?
C19A H19A 0.9500 . ?
C19A C20A 1.395(13) . ?
C20A C21A 1.381(12) . ?
C21A H21D 0.9800 . ?
C21A H21E 0.9800 . ?
C21A H21F 0.9800 . ?
C22 C23 1.401(6) . ?
C22 C27 1.397(6) . ?
C22 B1 1.654(7) . ?
C23 H23 0.9500 . ?
C23 C24 1.395(7) . ?
C24 H24 0.9500 . ?
C24 C25 1.371(8) . ?
C25 H25 0.9500 . ?
C25 C26 1.383(8) . ?
C26 H26 0.9500 . ?
C26 C27 1.390(7) . ?
C27 H27 0.9500 . ?
C28 C29 1.391(7) . ?
C28 C33 1.399(7) . ?
C28 B1 1.652(10) . ?
C29 H29 0.9500 . ?
C29 C30 1.405(8) . ?
C30 H30 0.9500 . ?
C30 C31 1.387(10) . ?
C31 H31 0.9500 . ?
C31 C32 1.359(9) . ?
C32 H32 0.9500 . ?
C32 C33 1.398(8) . ?
C33 H33 0.9500 . ?
C34 C35 1.404(7) . ?
C34 C39 1.403(6) . ?
C34 B1 1.650(10) . ?
C35 H35 0.9500 . ?
C35 C36 1.394(6) . ?
C36 H36 0.9500 . ?
C36 C37 1.378(7) . ?
C37 H37 0.9500 . ?
C37 C38 1.400(7) . ?
C38 H38 0.9500 . ?
C38 C39 1.392(6) . ?
C39 H39 0.9500 . ?
C40 C41 1.408(8) . ?
C40 C45 1.409(9) . ?
C40 B1 1.653(8) . ?
C41 H41 0.9500 . ?
C41 C42 1.397(7) . ?
C42 H42 0.9500 . ?
C42 C43 1.377(10) . ?
C43 H43 0.9500 . ?
C43 C44 1.347(11) . ?
C44 H44 0.9500 . ?
C44 C45 1.432(9) . ?
C45 H45 0.9500 . ?
C22A C23A 1.398(16) . ?
C22A C27A 1.391(15) . ?
C22A B1A 1.656(14) . ?
C23A H23A 0.9500 . ?
C23A C24A 1.391(16) . ?
C24A H24A 0.9500 . ?
C24A C25A 1.366(18) . ?
C25A H25A 0.9500 . ?
C25A C26A 1.377(17) . ?
C26A H26A 0.9500 . ?
C26A C27A 1.390(16) . ?
C27A H27A 0.9500 . ?
C28A C29A 1.396(16) . ?
C28A C33A 1.406(17) . ?
C28A B1A 1.645(16) . ?
C29A H29A 0.9500 . ?
C29A C30A 1.412(18) . ?
C30A H30A 0.9500 . ?
C30A C31A 1.382(18) . ?
C31A H31A 0.9500 . ?
C31A C32A 1.368(18) . ?
C32A H32A 0.9500 . ?
C32A C33A 1.408(17) . ?
C33A H33A 0.9500 . ?
C34A C35A 1.405(16) . ?
C34A C39A 1.392(15) . ?
C34A B1A 1.637(16) . ?
C35A H35A 0.9500 . ?
C35A C36A 1.384(16) . ?
C36A H36A 0.9500 . ?
C36A C37A 1.379(17) . ?
C37A H37A 0.9500 . ?
C37A C38A 1.394(16) . ?
C38A H38A 0.9500 . ?
C38A C39A 1.393(15) . ?
C39A H39A 0.9500 . ?
C40A C41A 1.398(16) . ?
C40A C45A 1.418(17) . ?
C40A B1A 1.651(15) . ?
C41A H41A 0.9500 . ?
C41A C42A 1.382(16) . ?
C42A H42A 0.9500 . ?
C42A C43A 1.371(18) . ?
C43A H43A 0.9500 . ?
C43A C44A 1.35(2) . ?
C44A H44A 0.9500 . ?
C44A C45A 1.439(17) . ?
C45A H45A 0.9500 . ?

loop_
_geom_torsion_atom_site_label_1
_geom_torsion_atom_site_label_2
_geom_torsion_atom_site_label_3
_geom_torsion_atom_site_label_4
_geom_torsion
_geom_torsion_site_symmetry_1
_geom_torsion_site_symmetry_2
_geom_torsion_site_symmetry_3
_geom_torsion_site_symmetry_4
_geom_torsion_publ_flag
Eu1 N1 C1 C2 -51.6(7) . . . . ?
Eu1 N1 C8 C9 -47.7(7) . . . . ?
Eu1 N1 C15 C16 -45.2(8) . . . . ?
Eu1 N2 C2 C1 -23.3(6) . . . . ?
Eu1 N2 C2 C3 157.0(7) . . . . ?
Eu1 N2 C6 C5 -161.8(10) . . . . ?
Eu1 N2 C6 C7 34(2) . . . . ?
Eu1 N3 C9 C8 -17.7(9) . . . . ?
Eu1 N3 C9 C10 159.8(10) . . . . ?
Eu1 N3 C13 C12 -166.1(19) . . . . ?
Eu1 N3 C13 C14 21(4) . . . . ?
Eu1 N4 C16 C15 -5.8(11) . . . . ?
Eu1 N4 C16 C17 170.7(11) . . . . ?
Eu1 N4 C20 C19 -177.0(17) . . . . ?
Eu1 N4 C20 C21 13(4) . . . . ?
N1 C1 C2 N2 52.7(7) . . . . ?
N1 C1 C2 C3 -127.6(9) . . . . ?
N1 C8 C9 N3 46.6(9) . . . . ?
N1 C8 C9 C10 -130.9(11) . . . . ?
N1 C15 C16 N4 35.9(11) . . . . ?
N1 C15 C16 C17 -140.7(12) . . . . ?
N2 C2 C3 C4 1.1(17) . . . . ?
N3 C9 C10 C11 4(2) . . . . ?
N4 C16 C17 C18 5(2) . . . . ?
C1 N1 C8 C9 70.0(8) . . . . ?
C1 N1 C15 C16 -165.4(6) . . . . ?
C1 C2 C3 C4 -178.5(13) . . . . ?
C2 N2 C6 C5 -9(2) . . . . ?
C2 N2 C6 C7 -172.8(14) . . . . ?
C2 C3 C4 C5 2(3) . . . . ?
C3 C4 C5 C6 -9(3) . . . . ?
C4 C5 C6 N2 12(2) . . . . ?
C4 C5 C6 C7 177.1(18) . . . . ?
C6 N2 C2 C1 -178.0(10) . . . . ?
C6 N2 C2 C3 2.3(14) . . . . ?
C8 N1 C1 C2 -168.5(6) . . . . ?
C8 N1 C15 C16 74.0(8) . . . . ?
C8 C9 C10 C11 -178.9(12) . . . . ?
C9 N3 C13 C12 -1(4) . . . . ?
C9 N3 C13 C14 -174(2) . . . . ?
C9 C10 C11 C12 6(2) . . . . ?
C10 C11 C12 C13 -13(3) . . . . ?
C11 C12 C13 N3 11(4) . . . . ?
C11 C12 C13 C14 -175(2) . . . . ?
C13 N3 C9 C8 176.5(17) . . . . ?
C13 N3 C9 C10 -6(2) . . . . ?
C15 N1 C1 C2 69.4(8) . . . . ?
C15 N1 C8 C9 -168.5(6) . . . . ?
C15 C16 C17 C18 -178.2(14) . . . . ?
C16 N4 C20 C19 -1(4) . . . . ?
C16 N4 C20 C21 -170(2) . . . . ?
C16 C17 C18 C19 3(3) . . . . ?
C17 C18 C19 C20 -9(3) . . . . ?
C18 C19 C20 N4 8(4) . . . . ?
C18 C19 C20 C21 178(2) . . . . ?
C20 N4 C16 C15 177.4(17) . . . . ?
C20 N4 C16 C17 -6(2) . . . . ?
Eu1A N1A C1A C2A 42.4(8) . . . . ?
Eu1A N1A C8A C9A 47.2(8) . . . . ?
Eu1A N1A C15A C16A 52.9(8) . . . . ?
Eu1A N2A C2A C1A 12.2(8) . . . . ?
Eu1A N2A C2A C3A -168.8(10) . . . . ?
Eu1A N2A C6A C5A 177.5(14) . . . . ?
Eu1A N2A C6A C7A -22(3) . . . . ?
Eu1A N3A C9A C8A 10.1(12) . . . . ?
Eu1A N3A C9A C10A -166.7(13) . . . . ?
Eu1A N3A C13A C12A 175(3) . . . . ?
Eu1A N3A C13A C14A -15(5) . . . . ?
Eu1A N4A C16A C15A 20.7(14) . . . . ?
Eu1A N4A C16A C17A -158.3(14) . . . . ?
Eu1A N4A C20A C19A 163(2) . . . . ?
Eu1A N4A C20A C21A -22(5) . . . . ?
N1A C1A C2A N2A -37.8(10) . . . . ?
N1A C1A C2A C3A 143.3(11) . . . . ?
N1A C8A C9A N3A -40.9(12) . . . . ?
N1A C8A C9A C10A 135.9(14) . . . . ?
N1A C15A C16A N4A -48.9(12) . . . . ?
N1A C15A C16A C17A 130.1(14) . . . . ?
N2A C2A C3A C4A -2(2) . . . . ?
N3A C9A C10A C11A -4(2) . . . . ?
N4A C16A C17A C18A -3(3) . . . . ?
C1A N1A C8A C9A 167.9(7) . . . . ?
C1A N1A C15A C16A -73.3(9) . . . . ?
C1A C2A C3A C4A 177.0(18) . . . . ?
C2A N2A C6A C5A 14(3) . . . . ?
C2A N2A C6A C7A 174.6(19) . . . . ?
C2A C3A C4A C5A -1(4) . . . . ?
C3A C4A C5A C6A 11(4) . . . . ?
C4A C5A C6A N2A -17(3) . . . . ?
C4A C5A C6A C7A -179(3) . . . . ?
C6A N2A C2A C1A 176.8(14) . . . . ?
C6A N2A C2A C3A -4.3(19) . . . . ?
C8A N1A C1A C2A -75.5(9) . . . . ?
C8A N1A C15A C16A 171.8(7) . . . . ?
C8A C9A C10A C11A 178.9(15) . . . . ?
C9A N3A C13A C12A 4(5) . . . . ?
C9A N3A C13A C14A 173(3) . . . . ?
C9A C10A C11A C12A -5(3) . . . . ?
C10A C11A C12A C13A 14(4) . . . . ?
C11A C12A C13A N3A -13(5) . . . . ?
C11A C12A C13A C14A 176(3) . . . . ?
C13A N3A C9A C8A -178(2) . . . . ?
C13A N3A C9A C10A 5(3) . . . . ?
C15A N1A C1A C2A 169.3(7) . . . . ?
C15A N1A C8A C9A -75.4(9) . . . . ?
C15A C16A C17A C18A 177.6(19) . . . . ?
C16A N4A C20A C19A 4(5) . . . . ?
C16A N4A C20A C21A 179(3) . . . . ?
C16A C17A C18A C19A -1(4) . . . . ?
C17A C18A C19A C20A 7(4) . . . . ?
C18A C19A C20A N4A -8(5) . . . . ?
C18A C19A C20A C21A 176(3) . . . . ?
C20A N4A C16A C15A -179(2) . . . . ?
C20A N4A C16A C17A 2(3) . . . . ?
C22 C23 C24 C25 0.8(13) . . . . ?
C23 C22 C27 C26 -1.1(12) . . . . ?
C23 C22 B1 C28 66.3(7) . . . . ?
C23 C22 B1 C34 -175.2(5) . . . . ?
C23 C22 B1 C40 -53.4(8) . . . . ?
C23 C24 C25 C26 -5(2) . . . . ?
C24 C25 C26 C27 6(2) . . . . ?
C25 C26 C27 C22 -2.9(18) . . . . ?
C27 C22 C23 C24 2.1(9) . . . . ?
C27 C22 B1 C28 -105.5(9) . . . . ?
C27 C22 B1 C34 13.0(9) . . . . ?
C27 C22 B1 C40 134.8(8) . . . . ?
C28 C29 C30 C31 -6(2) . . . . ?
C29 C28 C33 C32 7.6(16) . . . . ?
C29 C28 B1 C22 25.8(13) . . . . ?
C29 C28 B1 C34 -94.1(12) . . . . ?
C29 C28 B1 C40 145.0(11) . . . . ?
C29 C30 C31 C32 3(2) . . . . ?
C30 C31 C32 C33 5(2) . . . . ?
C31 C32 C33 C28 -10.6(15) . . . . ?
C33 C28 C29 C30 0(2) . . . . ?
C33 C28 B1 C22 -157.6(9) . . . . ?
C33 C28 B1 C34 82.4(11) . . . . ?
C33 C28 B1 C40 -38.5(12) . . . . ?
C34 C35 C36 C37 0.2(17) . . . . ?
C35 C34 C39 C38 -2.0(9) . . . . ?
C35 C34 B1 C22 -122.7(8) . . . . ?
C35 C34 B1 C28 -5.5(10) . . . . ?
C35 C34 B1 C40 115.7(8) . . . . ?
C35 C36 C37 C38 1.2(13) . . . . ?
C36 C37 C38 C39 -3.0(9) . . . . ?
C37 C38 C39 C34 3.5(7) . . . . ?
C39 C34 C35 C36 0.2(14) . . . . ?
C39 C34 B1 C22 58.8(7) . . . . ?
C39 C34 B1 C28 176.0(5) . . . . ?
C39 C34 B1 C40 -62.8(7) . . . . ?
C40 C41 C42 C43 1.4(9) . . . . ?
C41 C40 C45 C44 2.0(9) . . . . ?
C41 C40 B1 C22 -104.2(7) . . . . ?
C41 C40 B1 C28 138.4(6) . . . . ?
C41 C40 B1 C34 18.3(8) . . . . ?
C41 C42 C43 C44 6.2(10) . . . . ?
C42 C43 C44 C45 -9.4(11) . . . . ?
C43 C44 C45 C40 5.2(11) . . . . ?
C45 C40 C41 C42 -5.3(8) . . . . ?
C45 C40 B1 C22 77.1(8) . . . . ?
C45 C40 B1 C28 -40.3(8) . . . . ?
C45 C40 B1 C34 -160.4(6) . . . . ?
B1 C22 C23 C24 -170.4(5) . . . . ?
B1 C22 C27 C26 171.3(8) . . . . ?
B1 C28 C29 C30 177.2(12) . . . . ?
B1 C28 C33 C32 -169.2(8) . . . . ?
B1 C34 C35 C36 -178.4(9) . . . . ?
B1 C34 C39 C38 176.5(5) . . . . ?
B1 C40 C41 C42 176.0(6) . . . . ?
B1 C40 C45 C44 -179.2(6) . . . . ?
C22A C23A C24A C25A -10(6) . . . . ?
C23A C22A C27A C26A 0(6) . . . . ?
C23A C22A B1A C28A 72(3) . . . . ?
C23A C22A B1A C34A -170(2) . . . . ?
C23A C22A B1A C40A -49(3) . . . . ?
C23A C24A C25A C26A 18(8) . . . . ?
C24A C25A C26A C27A -17(9) . . . . ?
C25A C26A C27A C22A 8(8) . . . . ?
C27A C22A C23A C24A 1(5) . . . . ?
C27A C22A B1A C28A -106(4) . . . . ?
C27A C22A B1A C34A 12(4) . . . . ?
C27A C22A B1A C40A 133(3) . . . . ?
C28A C29A C30A C31A 19(10) . . . . ?
C29A C28A C33A C32A -32(6) . . . . ?
C29A C28A B1A C22A 9(5) . . . . ?
C29A C28A B1A C34A -109(4) . . . . ?
C29A C28A B1A C40A 126(4) . . . . ?
C29A C30A C31A C32A -8(10) . . . . ?
C30A C31A C32A C33A -22(8) . . . . ?
C31A C32A C33A C28A 43(6) . . . . ?
C33A C28A C29A C30A 1(8) . . . . ?
C33A C28A B1A C22A 179(3) . . . . ?
C33A C28A B1A C34A 61(4) . . . . ?
C33A C28A B1A C40A -64(4) . . . . ?
C34A C35A C36A C37A 1(7) . . . . ?
C35A C34A C39A C38A 1(4) . . . . ?
C35A C34A B1A C22A -94(3) . . . . ?
C35A C34A B1A C28A 23(4) . . . . ?
C35A C34A B1A C40A 149(3) . . . . ?
C35A C36A C37A C38A 3(6) . . . . ?
C36A C37A C38A C39A -5(4) . . . . ?
C37A C38A C39A C34A 3(3) . . . . ?
C39A C34A C35A C36A -3(6) . . . . ?
C39A C34A B1A C22A 84(3) . . . . ?
C39A C34A B1A C28A -159(2) . . . . ?
C39A C34A B1A C40A -33(3) . . . . ?
C40A C41A C42A C43A -8(4) . . . . ?
C41A C40A C45A C44A 10(4) . . . . ?
C41A C40A B1A C22A -51(2) . . . . ?
C41A C40A B1A C28A -169(2) . . . . ?
C41A C40A B1A C34A 68(2) . . . . ?
C41A C42A C43A C44A -7(4) . . . . ?
C42A C43A C44A C45A 23(4) . . . . ?
C43A C44A C45A C40A -25(4) . . . . ?
C45A C40A C41A C42A 6(4) . . . . ?
C45A C40A B1A C22A 126(2) . . . . ?
C45A C40A B1A C28A 8(3) . . . . ?
C45A C40A B1A C34A -115(2) . . . . ?
B1A C22A C23A C24A -177(2) . . . . ?
B1A C22A C27A C26A 178(4) . . . . ?
B1A C28A C29A C30A 171(5) . . . . ?
B1A C28A C33A C32A 157(3) . . . . ?
B1A C34A C35A C36A 175(4) . . . . ?
B1A C34A C39A C38A -176.9(18) . . . . ?
B1A C40A C41A C42A -177(2) . . . . ?
B1A C40A C45A C44A -168(2) . . . . ?
